data_7027793
loop_
_publ_author_name
'Fraenk, Wolfgang'
'Habereder, Tassilo'
'Klap\"otke, Thomas M.'
'N\"oth, Heinrich'
'Polborn, Kurt'

_publ_section_title
;
 Synthesis and characterization of new azido(o-phenylenedioxy)boranes and
 azidobicyclononylboranes&#x200A;&#x2020;
;
_journal_issue 23
_journal_name_full 'Journal of the Chemical Society, Dalton Transactions'
_journal_page_first 4283
_journal_paper_doi 10.1039/a907222e
_journal_year 1999
_chemical_formula_sum 'C13 H19 B N4'
_chemical_formula_weight 242.13
_chemical_name_systematic
; 
 ? 
;
_space_group_IT_number 14
_symmetry_cell_setting monoclinic
_symmetry_space_group_name_Hall '-P 2ybc'
_symmetry_space_group_name_H-M 'P 1 21/c 1'
_atom_sites_solution_hydrogens geom
_atom_sites_solution_primary direct
_atom_sites_solution_secondary difmap
_audit_creation_method SHELXL
_cell_angle_alpha 90.00(3)
_cell_angle_beta 103.65(3)
_cell_angle_gamma 90.00(3)
_cell_formula_units_Z 4
_cell_length_a 7.793(2)
_cell_length_b 11.786(4)
_cell_length_c 14.763(6)
_cell_measurement_reflns_used 22
_cell_measurement_temperature 293(2)
_cell_measurement_theta_max 13
_cell_measurement_theta_min 9
_cell_volume 1317.7(8)
_computing_cell_refinement CAD4(Nonius,_1977)
_computing_data_collection CAD4(Nonius,_1977)
_computing_data_reduction process_MOLEN(Fair,_1990)
_computing_molecular_graphics ZORTEP(Zsolnai,_1994)
_computing_publication_material 'SHELXL-93 (Sheldrick, 1993)'
_computing_structure_refinement 'SHELXL-93 (Sheldrick, 1993)'
_computing_structure_solution 'SHELXS-86 (Sheldrick, 1990)'
_diffrn_ambient_temperature 293(2)
_diffrn_measurement_device Nonius_CAD4
_diffrn_measurement_method \o-scan
_diffrn_radiation_monochromator graphite
_diffrn_radiation_source 'fine-focus sealed tube'
_diffrn_radiation_type MoK\a
_diffrn_radiation_wavelength 0.71073
_diffrn_reflns_av_R_equivalents 0.0391
_diffrn_reflns_av_sigmaI/netI 0.0370
_diffrn_reflns_limit_h_max 8
_diffrn_reflns_limit_h_min -6
_diffrn_reflns_limit_k_max 13
_diffrn_reflns_limit_k_min -8
_diffrn_reflns_limit_l_max 16
_diffrn_reflns_limit_l_min -16
_diffrn_reflns_number 2359
_diffrn_reflns_theta_max 24.00
_diffrn_reflns_theta_min 2.24
_diffrn_standards_decay_% -15.1
_diffrn_standards_interval_time 7200
_diffrn_standards_number 3
_exptl_absorpt_coefficient_mu 0.075
_exptl_absorpt_correction_T_max 0.9997
_exptl_absorpt_correction_T_min 0.8834
_exptl_absorpt_correction_type empirical
_exptl_crystal_colour pale_yellow
_exptl_crystal_density_diffrn 1.221
_exptl_crystal_description plate
_exptl_crystal_F_000 520
_exptl_crystal_size_max 0.53
_exptl_crystal_size_mid 0.33
_exptl_crystal_size_min 0.23
_refine_diff_density_max 0.139
_refine_diff_density_min -0.151
_refine_diff_density_rms 0.035
_refine_ls_extinction_method none
_refine_ls_goodness_of_fit_all 1.118
_refine_ls_goodness_of_fit_obs 1.194
_refine_ls_hydrogen_treatment riding
_refine_ls_matrix_type full
_refine_ls_number_parameters 163
_refine_ls_number_reflns 2058
_refine_ls_number_restraints 0
_refine_ls_restrained_S_all 1.118
_refine_ls_restrained_S_obs 1.194
_refine_ls_R_factor_all 0.0909
_refine_ls_R_factor_obs 0.0512
_refine_ls_shift/esd_max 0.001
_refine_ls_shift/esd_mean 0.000
_refine_ls_structure_factor_coef Fsqd
_refine_ls_weighting_details 'w=1/[\s^2^(Fo^2^)+(0.0430P)^2^+0.3219P] where P=(Fo^2^+2Fc^2^)/3'
_refine_ls_weighting_scheme calc
_refine_ls_wR_factor_all 0.1205
_refine_ls_wR_factor_obs 0.1006
_reflns_number_observed 1316
_reflns_number_total 2058
_reflns_observed_criterion >2sigma(I)
_cod_data_source_file 907222esup1.cif
_cod_data_source_block fraenk2
_cod_depositor_comments
;
The following automatic conversions were performed:

'_refine_ls_weighting_scheme' value 'calc
w=1/[\s^2^(Fo^2^)+(0.0430P)^2^+0.3219P] where P=(Fo^2^+2Fc^2^)/3' was
changed to 'calc'. New tag '_refine_ls_weighting_details' was
created. The value of the new tag was set to
'w=1/[\s^2^(Fo^2^)+(0.0430P)^2^+0.3219P] where P=(Fo^2^+2Fc^2^)/3'.

Automatic conversion script
Id: cif_fix_values 3143 2015-03-26 13:38:13Z robertas 
;
_cod_original_sg_symbol_H-M P21/c
_cod_database_code 7027793

loop_
_symmetry_equiv_pos_as_xyz
'x, y, z'
'-x, y+1/2, -z+1/2'
'-x, -y, -z'
'x, -y-1/2, z-1/2'

loop_
_atom_site_aniso_label
_atom_site_aniso_U_11
_atom_site_aniso_U_22
_atom_site_aniso_U_33
_atom_site_aniso_U_23
_atom_site_aniso_U_13
_atom_site_aniso_U_12
B1 0.042(2) 0.0346(15) 0.0361(14) 0.0014(12) 0.0097(12) -0.0017(13)
N1 0.0552(14) 0.0514(14) 0.0467(12) -0.0022(11) 0.0200(11) -0.0066(11)
N2 0.0474(13) 0.071(2) 0.0412(12) 0.0107(12) 0.0102(11) -0.0026(12)
N3 0.091(2) 0.123(3) 0.059(2) 0.003(2) 0.041(2) 0.009(2)
N4 0.0374(11) 0.0421(12) 0.0363(11) -0.0020(9) 0.0082(9) -0.0011(10)
C1 0.0466(15) 0.0438(15) 0.0400(13) -0.0009(12) 0.0098(12) 0.0017(12)
C2 0.068(2) 0.042(2) 0.062(2) -0.0046(14) 0.022(2) 0.0042(14)
C3 0.068(2) 0.049(2) 0.061(2) 0.0093(14) 0.012(2) 0.0159(15)
C4 0.055(2) 0.058(2) 0.046(2) 0.0007(14) 0.0017(13) 0.0088(14)
C5 0.0464(15) 0.0446(15) 0.0418(14) -0.0080(12) 0.0102(12) -0.0013(12)
C6 0.045(2) 0.057(2) 0.068(2) -0.003(2) 0.0066(14) -0.0096(14)
C7 0.053(2) 0.073(2) 0.075(2) 0.011(2) 0.028(2) -0.005(2)
C8 0.060(2) 0.064(2) 0.0476(15) 0.0016(14) 0.0246(14) 0.0055(15)
C9 0.057(2) 0.047(2) 0.050(2) -0.0061(13) 0.0100(13) 0.0073(14)
C10 0.063(2) 0.050(2) 0.075(2) -0.001(2) 0.015(2) 0.013(2)
C11 0.046(2) 0.059(2) 0.081(2) 0.021(2) 0.016(2) 0.0134(15)
C12 0.042(2) 0.071(2) 0.053(2) 0.013(2) 0.0053(13) 0.0015(15)
C13 0.045(2) 0.053(2) 0.0431(15) 0.0018(13) 0.0080(13) -0.0032(13)

loop_
_atom_site_label
_atom_site_type_symbol
_atom_site_fract_x
_atom_site_fract_y
_atom_site_fract_z
_atom_site_U_iso_or_equiv
_atom_site_thermal_displace_type
_atom_site_occupancy
_atom_site_calc_flag
_atom_site_refinement_flags
B1 B 0.6292(4) 0.2400(2) 0.1247(2) 0.0374(6) Uani 1 d .
N1 N 0.7638(3) 0.3075(2) 0.07896(15) 0.0498(6) Uani 1 d .
N2 N 0.8158(3) 0.2649(2) 0.0170(2) 0.0531(6) Uani 1 d .
N3 N 0.8727(4) 0.2283(3) -0.0412(2) 0.0871(9) Uani 1 d .
N4 N 0.7505(2) 0.1338(2) 0.17482(12) 0.0387(5) Uani 1 d .
C1 C 0.5643(3) 0.3195(2) 0.1975(2) 0.0435(6) Uani 1 d .
H1 H 0.6683(3) 0.3448(2) 0.2445(2) 0.052 Uiso 1 calc R
C2 C 0.4746(4) 0.4244(2) 0.1446(2) 0.0562(7) Uani 1 d .
H2A H 0.4291(4) 0.4713(2) 0.1876(2) 0.067 Uiso 1 calc R
H2B H 0.5632(4) 0.4684(2) 0.1238(2) 0.067 Uiso 1 calc R
C3 C 0.3235(4) 0.3983(2) 0.0602(2) 0.0600(8) Uani 1 d .
H3A H 0.2194(4) 0.3781(2) 0.0820(2) 0.072 Uiso 1 calc R
H3B H 0.2960(4) 0.4664(2) 0.0227(2) 0.072 Uiso 1 calc R
C4 C 0.3643(4) 0.3028(2) -0.0008(2) 0.0550(7) Uani 1 d .
H4A H 0.4387(4) 0.3330(2) -0.0393(2) 0.066 Uiso 1 calc R
H4B H 0.2545(4) 0.2786(2) -0.0422(2) 0.066 Uiso 1 calc R
C5 C 0.4560(3) 0.1977(2) 0.0509(2) 0.0443(6) Uani 1 d .
H5 H 0.4925(3) 0.1481(2) 0.0055(2) 0.053 Uiso 1 calc R
C6 C 0.3390(3) 0.1291(2) 0.1013(2) 0.0577(7) Uani 1 d .
H6A H 0.2307(3) 0.1091(2) 0.0565(2) 0.069 Uiso 1 calc R
H6B H 0.3995(3) 0.0590(2) 0.1237(2) 0.069 Uiso 1 calc R
C7 C 0.2909(4) 0.1896(3) 0.1834(2) 0.0646(8) Uani 1 d .
H7A H 0.1972(4) 0.2435(3) 0.1593(2) 0.078 Uiso 1 calc R
H7B H 0.2451(4) 0.1341(3) 0.2201(2) 0.078 Uiso 1 calc R
C8 C 0.4441(4) 0.2524(2) 0.2471(2) 0.0553(7) Uani 1 d .
H8A H 0.5159(4) 0.1975(2) 0.2883(2) 0.066 Uiso 1 calc R
H8B H 0.3962(4) 0.3045(2) 0.2857(2) 0.066 Uiso 1 calc R
C9 C 0.7736(4) 0.0419(2) 0.1261(2) 0.0514(7) Uani 1 d .
H9 H 0.7121(4) 0.0369(2) 0.0640(2) 0.062 Uiso 1 calc R
C10 C 0.8835(4) -0.0451(2) 0.1634(2) 0.0630(8) Uani 1 d .
H10 H 0.8974(4) -0.1075(2) 0.1273(2) 0.076 Uiso 1 calc R
C11 C 0.9727(4) -0.0388(3) 0.2547(2) 0.0621(8) Uani 1 d .
H11 H 1.0466(4) -0.0975(3) 0.2821(2) 0.075 Uiso 1 calc R
C12 C 0.9518(3) 0.0548(3) 0.3050(2) 0.0561(7) Uani 1 d .
H12 H 1.0123(3) 0.0608(3) 0.3672(2) 0.067 Uiso 1 calc R
C13 C 0.8414(3) 0.1398(2) 0.2638(2) 0.0475(7) Uani 1 d .
H13 H 0.8290(3) 0.2038(2) 0.2985(2) 0.057 Uiso 1 calc R

loop_
_atom_type_symbol
_atom_type_description
_atom_type_scat_dispersion_real
_atom_type_scat_dispersion_imag
_atom_type_scat_source
C C 0.0033 0.0016 'International Tables Vol C Tables 4.2.6.8 and 6.1.1.4'
H H 0.0000 0.0000 'International Tables Vol C Tables 4.2.6.8 and 6.1.1.4'
N N 0.0061 0.0033 'International Tables Vol C Tables 4.2.6.8 and 6.1.1.4'
B B 0.0013 0.0007 'International Tables Vol C Tables 4.2.6.8 and 6.1.1.4'

loop_
_geom_angle_atom_site_label_1
_geom_angle_atom_site_label_2
_geom_angle_atom_site_label_3
_geom_angle
N1 B1 C1 109.8(2)
N1 B1 C5 113.7(2)
C1 B1 C5 106.9(2)
N1 B1 N4 101.9(2)
C1 B1 N4 112.7(2)
C5 B1 N4 111.9(2)
N2 N1 B1 119.5(2)
N3 N2 N1 176.3(3)
C9 N4 C13 117.7(2)
C9 N4 B1 120.9(2)
C13 N4 B1 121.2(2)
C8 C1 C2 113.6(2)
C8 C1 B1 110.1(2)
C2 C1 B1 107.9(2)
C3 C2 C1 115.0(2)
C4 C3 C2 113.7(2)
C3 C4 C5 116.1(2)
C6 C5 C4 113.9(2)
C6 C5 B1 109.6(2)
C4 C5 B1 107.8(2)
C7 C6 C5 115.0(2)
C8 C7 C6 114.4(2)
C7 C8 C1 115.6(2)
N4 C9 C10 122.8(2)
C11 C10 C9 118.9(3)
C12 C11 C10 119.0(3)
C11 C12 C13 119.6(3)
N4 C13 C12 122.0(3)

loop_
_geom_bond_atom_site_label_1
_geom_bond_atom_site_label_2
_geom_bond_distance
B1 N1 1.588(3)
B1 C1 1.595(3)
B1 C5 1.601(4)
B1 N4 1.637(3)
N1 N2 1.196(3)
N2 N3 1.140(3)
N4 C9 1.335(3)
N4 C13 1.339(3)
C1 C8 1.538(3)
C1 C2 1.539(3)
C2 C3 1.530(4)
C3 C4 1.522(3)
C4 C5 1.539(4)
C5 C6 1.537(3)
C6 C7 1.527(4)
C7 C8 1.526(4)
C9 C10 1.366(4)
C10 C11 1.365(4)
C11 C12 1.361(4)
C12 C13 1.367(4)

loop_
_geom_torsion_atom_site_label_1
_geom_torsion_atom_site_label_2
_geom_torsion_atom_site_label_3
_geom_torsion_atom_site_label_4
_geom_torsion
C1 B1 N1 N2 -174.0(2)
C5 B1 N1 N2 -54.3(3)
N4 B1 N1 N2 66.3(3)
B1 N1 N2 N3 -161.8(45)
N1 B1 N4 C9 -82.1(2)
C1 B1 N4 C9 160.3(2)
C5 B1 N4 C9 39.7(3)
N1 B1 N4 C13 92.3(2)
C1 B1 N4 C13 -25.3(3)
C5 B1 N4 C13 -145.9(2)
N1 B1 C1 C8 -176.1(2)
C5 B1 C1 C8 60.2(3)
N4 B1 C1 C8 -63.2(3)
N1 B1 C1 C2 59.4(3)
C5 B1 C1 C2 -64.3(2)
N4 B1 C1 C2 172.3(2)
C8 C1 C2 C3 -67.1(3)
B1 C1 C2 C3 55.3(3)
C1 C2 C3 C4 -44.0(3)
C2 C3 C4 C5 43.5(3)
C3 C4 C5 C6 68.1(3)
C3 C4 C5 B1 -53.7(3)
N1 B1 C5 C6 177.5(2)
C1 B1 C5 C6 -61.2(3)
N4 B1 C5 C6 62.6(2)
N1 B1 C5 C4 -58.1(3)
C1 B1 C5 C4 63.2(2)
N4 B1 C5 C4 -172.9(2)
C4 C5 C6 C7 -66.8(3)
B1 C5 C6 C7 53.9(3)
C5 C6 C7 C8 -43.5(3)
C6 C7 C8 C1 42.3(3)
C2 C1 C8 C7 69.3(3)
B1 C1 C8 C7 -51.9(3)
C13 N4 C9 C10 0.6(4)
B1 N4 C9 C10 175.2(2)
N4 C9 C10 C11 0.7(4)
C9 C10 C11 C12 -1.2(4)
C10 C11 C12 C13 0.6(4)
C9 N4 C13 C12 -1.3(3)
B1 N4 C13 C12 -175.9(2)
C11 C12 C13 N4 0.7(4)
